data_2010684
loop_
_publ_author_name
'Glidewell, Christopher'
'Ferguson, George'
'Gregson, Richard M.'
'Lough, Alan J.'

_publ_section_title
;Bis(4-hydroxybenzoato-<i>O</i>)(1,4,8,11-tetraazacyclotetradecane-\k^4^<i>N</i>)nickel(II):
 a three-dimensional framework built from O---H&#x00B7;&#x00B7;&#x00B7;O and
 N---H&#x00B7;&#x00B7;&#x00B7;O hydrogen bonds
;
_journal_issue 2
_journal_name_full 'Acta Crystallographica Section C'
_journal_page_first 174
_journal_page_last 176
_journal_paper_doi 10.1107/S0108270199014249
_journal_volume 56
_journal_year 2000
_chemical_formula_iupac '[Ni (C10 H24 N4 )(C7 H5 O3 )2 ]'
_chemical_formula_moiety 'C24 H34 N4 Ni O6'
_chemical_formula_sum 'C24 H34 N4 Ni O6'
_chemical_formula_weight 533.26
_chemical_name_systematic
;
Bis(4-hydroxybenzoato)(1,4,8,11-tetraazacyclotetradecane)nickel(II)
;
_space_group_IT_number 14
_symmetry_cell_setting monoclinic
_symmetry_space_group_name_Hall '-P 2yn'
_symmetry_space_group_name_H-M 'P 1 21/n 1'
_cell_angle_alpha 90.00
_cell_angle_beta 102.160(4)
_cell_angle_gamma 90.00
_cell_formula_units_Z 2
_cell_length_a 10.8397(6)
_cell_length_b 8.7317(6)
_cell_length_c 12.8670(9)
_cell_measurement_reflns_used 2696
_cell_measurement_temperature 100.0(10)
_cell_measurement_theta_max 27.56
_cell_measurement_theta_min 2.76
_cell_volume 1190.52(14)
_computing_cell_refinement 'DENZO-SMN (Otwinowski & Minor, 1997)'
_computing_data_collection 'Kappa-CCD server software (Nonius, 1997)'
_computing_data_reduction DENZO-SMN
_computing_molecular_graphics 'ORTEP (Johnson, 1976) and  PLATON (Spek, 1999)'
_computing_publication_material 'SHELXL-97  and WordPerfect macro PRPKAPPA (Ferguson, 1999)'
_computing_structure_refinement SHELXL97
_computing_structure_solution 'Patterson heavy-atom method and SHELXL97 (Sheldrick, 1997)'
_diffrn_ambient_temperature 100.0(10)
_diffrn_measured_fraction_theta_full .984
_diffrn_measured_fraction_theta_max .991
_diffrn_measurement_device_type Kappa-CCD
_diffrn_measurement_method '\f scans and \w scans with \k offsets'
_diffrn_radiation_monochromator graphite
_diffrn_radiation_source 'fine-focus sealed X-ray tube'
_diffrn_radiation_type 'Mo K\a'
_diffrn_radiation_wavelength .71073
_diffrn_reflns_av_R_equivalents .040
_diffrn_reflns_av_sigmaI/netI .0560
_diffrn_reflns_limit_h_max 14
_diffrn_reflns_limit_h_min 0
_diffrn_reflns_limit_k_max 11
_diffrn_reflns_limit_k_min 0
_diffrn_reflns_limit_l_max 16
_diffrn_reflns_limit_l_min -16
_diffrn_reflns_number 19420
_diffrn_reflns_theta_full 25.00
_diffrn_reflns_theta_max 27.56
_diffrn_reflns_theta_min 2.76
_diffrn_standards_decay_% negligible
_exptl_absorpt_coefficient_mu .864
_exptl_absorpt_correction_T_max .9186
_exptl_absorpt_correction_T_min .7239
_exptl_absorpt_correction_type multi-scan
_exptl_absorpt_process_details '(DENZO-SMN; Otwinowski & Minor, 1997)'
_exptl_crystal_colour orange-brown
_exptl_crystal_density_diffrn 1.488
_exptl_crystal_density_method 'not measured'
_exptl_crystal_description plate
_exptl_crystal_F_000 564
_exptl_crystal_size_max .40
_exptl_crystal_size_mid .35
_exptl_crystal_size_min .10
_refine_diff_density_max .411
_refine_diff_density_min -.405
_refine_ls_extinction_method none
_refine_ls_goodness_of_fit_ref 1.027
_refine_ls_hydrogen_treatment constr
_refine_ls_matrix_type full
_refine_ls_number_parameters 161
_refine_ls_number_reflns 2696
_refine_ls_number_restraints 0
_refine_ls_restrained_S_all 1.027
_refine_ls_R_factor_all .0577
_refine_ls_R_factor_gt .0385
_refine_ls_shift/su_max .000
_refine_ls_shift/su_mean .000
_refine_ls_structure_factor_coef Fsqd
_refine_ls_weighting_details 'w = 1/[\s^2^(Fo^2^)+(0.0304P)^2^+0.7434P] where P=(Fo^2^+2Fc^2^)/3'
_refine_ls_weighting_scheme calc
_refine_ls_wR_factor_ref .0891
_reflns_number_gt 2124
_reflns_number_total 2696
_reflns_threshold_expression I>2\s(I)
_cod_data_source_file sk1344.cif
_cod_data_source_block I
_cod_depositor_comments
;
The following automatic conversions were performed:

'_exptl_absorpt_correction_type' value 'Multi-scan' changed to
'multi-scan' according to
/home/saulius/struct/CIF-dictionaries/cif_core.dic dictionary named
'cif_core.dic' version 2.4.1 from 2010-06-29.

Automatic conversion script
Id: cif_fix_values 1715 2011-07-08 13:25:40Z adriana 

The following automatic conversions were performed:

'_refine_ls_weighting_scheme' value 'w =
1/[\s^2^(Fo^2^)+(0.0304P)^2^+0.7434P] where P=(Fo^2^+2Fc^2^)/3' was
changed to 'calc'. New tag '_refine_ls_weighting_details' was
created. The value of the new tag was set to 'w =
1/[\s^2^(Fo^2^)+(0.0304P)^2^+0.7434P] where P=(Fo^2^+2Fc^2^)/3'.

Automatic conversion script
Id: cif_fix_values 3143 2015-03-26 13:38:13Z robertas 
;
_cod_original_cell_volume 1190.52(13)
_cod_original_sg_symbol_H-M 'P 21/n'
_cod_database_code 2010684
_cod_database_fobs_code 2010684

loop_
_symmetry_equiv_pos_as_xyz
'x, y, z'
'-x+1/2, y+1/2, -z+1/2'
'-x, -y, -z'
'x+1/2, -y+1/2, z+1/2'

loop_
_atom_site_label
_atom_site_fract_x
_atom_site_fract_y
_atom_site_fract_z
_atom_site_U_iso_or_equiv
_atom_site_adp_type
_atom_site_calc_flag
_atom_site_refinement_flags
_atom_site_occupancy
_atom_site_disorder_assembly
_atom_site_disorder_group
_atom_site_type_symbol
Ni1 .5000 .5000 .5000 .01358(12) Uani d S 1 . . Ni
O11 .69322(13) .55693(17) .52532(11) .0177(3) Uani d . 1 . . O
O12 .71509(13) .72392(18) .39848(12) .0247(4) Uani d . 1 . . O
O14 1.25704(13) .7615(2) .70565(11) .0235(4) Uani d . 1 . . O
C11 .89460(18) .6652(2) .53451(15) .0155(4) Uani d . 1 . . C
C12 .94674(19) .5795(2) .62455(16) .0175(4) Uani d . 1 . . C
C13 1.06822(19) .6078(3) .68179(16) .0193(5) Uani d . 1 . . C
C14 1.13882(19) .7244(3) .64910(16) .0187(5) Uani d . 1 . . C
C15 1.09080(19) .8056(3) .55679(17) .0193(5) Uani d . 1 . . C
C16 .96924(19) .7766(2) .50040(16) .0181(5) Uani d . 1 . . C
C17 .75808(19) .6463(2) .48120(15) .0162(4) Uani d . 1 . . C
N1 .44850(15) .6529(2) .37550(13) .0164(4) Uani d . 1 . . N
C2 .3843(2) .7805(2) .41727(17) .0208(5) Uani d . 1 . . C
C3 .4560(2) .8179(2) .52957(17) .0208(5) Uani d . 1 . . C
N4 .46405(16) .6781(2) .59485(13) .0162(4) Uani d . 1 . . N
C5 .5508(2) .6932(3) .69956(16) .0207(5) Uani d . 1 . . C
C6 .5559(2) .5456(3) .76362(16) .0214(5) Uani d . 1 . . C
C7 .62396(19) .4118(3) .72507(16) .0198(5) Uani d . 1 . . C
H14 1.2586 .7546 .7710 .035 Uiso calc R 1 . . H
H12 .8983 .5003 .6471 .021 Uiso calc R 1 . . H
H13 1.1028 .5482 .7427 .023 Uiso calc R 1 . . H
H15 1.1411 .8811 .5323 .023 Uiso calc R 1 . . H
H16 .9364 .8333 .4377 .022 Uiso calc R 1 . . H
H1 .5228 .6923 .3610 .020 Uiso calc R 1 . . H
H2A .2963 .7512 .4185 .025 Uiso calc R 1 . . H
H2B .3819 .8714 .3710 .025 Uiso calc R 1 . . H
H3A .5418 .8550 .5277 .025 Uiso calc R 1 . . H
H3B .4115 .8995 .5606 .025 Uiso calc R 1 . . H
H4 .3840 .6613 .6079 .019 Uiso calc R 1 . . H
H5A .5222 .7782 .7396 .025 Uiso calc R 1 . . H
H5B .6365 .7184 .6892 .025 Uiso calc R 1 . . H
H6A .5976 .5680 .8382 .026 Uiso calc R 1 . . H
H6B .4683 .5135 .7636 .026 Uiso calc R 1 . . H
H7A .7073 .4467 .7144 .024 Uiso calc R 1 . . H
H7B .6384 .3309 .7802 .024 Uiso calc R 1 . . H

loop_
_atom_site_aniso_label
_atom_site_aniso_U_11
_atom_site_aniso_U_22
_atom_site_aniso_U_33
_atom_site_aniso_U_12
_atom_site_aniso_U_13
_atom_site_aniso_U_23
Ni1 .01193(19) .01370(19) .0147(2) -.00039(16) .00177(14) .00004(16)
O11 .0128(7) .0200(8) .0196(7) -.0027(6) .0018(6) .0028(6)
O12 .0159(7) .0353(10) .0217(8) -.0024(7) .0010(6) .0104(7)
O14 .0121(7) .0387(10) .0188(7) -.0037(7) .0012(6) -.0044(7)
C11 .0137(10) .0168(11) .0156(10) .0012(8) .0022(8) -.0022(8)
C12 .0159(10) .0167(11) .0204(10) -.0009(9) .0051(9) .0009(9)
C13 .0190(10) .0206(11) .0175(10) .0044(9) .0022(9) .0018(9)
C14 .0131(10) .0230(12) .0193(10) .0002(9) .0019(9) -.0057(9)
C15 .0172(11) .0212(11) .0216(11) -.0052(9) .0089(9) -.0028(9)
C16 .0180(11) .0206(11) .0158(10) .0013(9) .0033(9) -.0002(9)
C17 .0151(10) .0184(11) .0155(10) -.0003(9) .0040(8) -.0035(9)
N1 .0131(8) .0175(9) .0182(9) -.0001(7) .0025(7) .0002(8)
C2 .0177(10) .0185(11) .0266(11) .0038(9) .0054(9) .0048(10)
C3 .0235(11) .0143(11) .0256(11) .0015(9) .0075(10) .0016(9)
N4 .0144(8) .0154(9) .0190(9) -.0022(7) .0044(7) -.0005(7)
C5 .0215(11) .0221(12) .0182(10) -.0036(9) .0033(9) -.0058(9)
C6 .0191(11) .0288(12) .0153(10) -.0046(9) .0013(9) -.0008(9)
C7 .0147(10) .0242(12) .0186(10) -.0032(9) -.0007(9) .0044(9)

loop_
_atom_type_symbol
_atom_type_description
_atom_type_scat_dispersion_real
_atom_type_scat_dispersion_imag
_atom_type_scat_source
C C .0033 .0016 'International Tables Vol C Tables 4.2.6.8 and 6.1.1.4'
H H .0000 .0000 'International Tables Vol C Tables 4.2.6.8 and 6.1.1.4'
N N .0061 .0033 'International Tables Vol C Tables 4.2.6.8 and 6.1.1.4'
Ni Ni .3393 1.1124 'International Tables Vol C Tables 4.2.6.8 and 6.1.1.4'
O O .0106 .0060 'International Tables Vol C Tables 4.2.6.8 and 6.1.1.4'

loop_
_geom_angle_atom_site_label_1
_geom_angle_atom_site_label_2
_geom_angle_atom_site_label_3
_geom_angle_site_symmetry_1
_geom_angle_site_symmetry_3
_geom_angle
_geom_angle_publ_flag
N4 Ni1 N4 . 3_666 180.0 no
N1 Ni1 N4 . . 85.29(7) y
N4 Ni1 N1 3_666 . 94.71(7) no
N4 Ni1 N1 . 3_666 94.71(7) no
N4 Ni1 N1 3_666 3_666 85.29(7) no
N1 Ni1 N1 . 3_666 180.0 no
N4 Ni1 O11 . 3_666 87.93(6) no
N4 Ni1 O11 3_666 3_666 92.07(6) no
N1 Ni1 O11 . 3_666 86.29(6) y
N1 Ni1 O11 3_666 3_666 93.71(6) no
N4 Ni1 O11 . . 92.07(6) y
N4 Ni1 O11 3_666 . 87.93(6) no
N1 Ni1 O11 . . 93.71(6) no
N1 Ni1 O11 3_666 . 86.29(6) no
O11 Ni1 O11 3_666 . 180.0 no
C17 O11 Ni1 . . 134.82(13) no
C12 C11 C16 . . 118.39(18) no
C16 C11 C17 . . 120.93(18) no
C12 C11 C17 . . 120.50(18) no
C11 C12 C13 . . 121.2(2) no
C12 C13 C14 . . 119.39(19) no
O14 C14 C13 . . 121.63(19) y
O14 C14 C15 . . 118.23(19) y
C13 C14 C15 . . 120.14(19) no
C14 C15 C16 . . 119.9(2) no
C11 C16 C15 . . 120.90(19) no
O11 C17 O12 . . 124.62(18) y
O11 C17 C11 . . 116.78(18) y
O12 C17 C11 . . 118.54(18) y
C7 N1 C2 3_666 . 113.82(16) y
C2 N1 Ni1 . . 106.04(12) no
C7 N1 Ni1 3_666 . 115.96(13) no
N1 C2 C3 . . 108.76(17) y
C2 C3 N4 . . 108.61(17) y
C3 N4 C5 . . 113.27(16) y
C3 N4 Ni1 . . 106.44(12) no
C5 N4 Ni1 . . 116.33(13) no
N4 C5 C6 . . 111.15(17) y
C5 C6 C7 . . 115.98(18) y
C6 C7 N1 . 3_666 112.03(17) y

loop_
_geom_bond_atom_site_label_1
_geom_bond_atom_site_label_2
_geom_bond_site_symmetry_2
_geom_bond_distance
_geom_bond_publ_flag
Ni1 N1 . 2.0699(16) y
Ni1 N1 3_666 2.0699(16) no
Ni1 N4 . 2.0637(17) y
Ni1 N4 3_666 2.0637(17) no
Ni1 O11 3_666 2.1100(14) no
Ni1 O11 . 2.1100(14) y
O11 C17 . 1.263(2) y
O12 C17 . 1.265(2) y
O14 C14 . 1.373(2) y
C11 C12 . 1.395(3) no
C11 C16 . 1.393(3) no
C11 C17 . 1.503(3) y
C12 C13 . 1.389(3) no
C13 C14 . 1.391(3) no
C14 C15 . 1.387(3) no
C15 C16 . 1.387(3) no
N1 C2 . 1.474(3) y
N1 C7 3_666 1.478(3) no
C2 C3 . 1.525(3) y
C3 N4 . 1.474(3) y
N4 C5 . 1.478(3) y
C5 C6 . 1.524(3) y
C6 C7 . 1.520(3) y
C7 N1 3_666 1.478(3) y

loop_
_geom_hbond_atom_site_label_D
_geom_hbond_atom_site_label_H
_geom_hbond_atom_site_label_A
_geom_hbond_site_symmetry_A
_geom_hbond_distance_DH
_geom_hbond_distance_HA
_geom_hbond_distance_DA
_geom_hbond_angle_DHA
_geom_hbond_publ_flag
N1 H1 O12 . .93 2.06 2.909(2) 152 yes
N4 H4 O14 1_455 .93 2.23 2.991(2) 139 yes
O14 H14 O12 4_565 .84 1.81 2.618(2) 161 yes
C7 H7A O11 . .99 2.59 3.096(3) 112 no

loop_
_geom_torsion_atom_site_label_1
_geom_torsion_atom_site_label_2
_geom_torsion_atom_site_label_3
_geom_torsion_atom_site_label_4
_geom_torsion_site_symmetry_1
_geom_torsion_site_symmetry_3
_geom_torsion_site_symmetry_4
_geom_torsion
_geom_torsion_publ_flag
C16 C11 C12 C13 . . . 2.6(3) no
C17 C11 C12 C13 . . . -172.54(19) no
C11 C12 C13 C14 . . . .4(3) no
C12 C13 C14 O14 . . . 176.99(19) no
C12 C13 C14 C15 . . . -3.6(3) no
O14 C14 C15 C16 . . . -176.80(19) no
C13 C14 C15 C16 . . . 3.8(3) no
C14 C15 C16 C11 . . . -.7(3) no
C12 C11 C16 C15 . . . -2.4(3) no
C17 C11 C16 C15 . . . 172.68(19) no
C16 C11 C17 O11 . . . -171.11(18) no
C12 C11 C17 O11 . . . 3.9(3) no
C16 C11 C17 O12 . . . 6.4(3) no
C12 C11 C17 O12 . . . -178.56(19) no
C7 N1 C2 C3 3_666 . . 169.9(2) y
N1 C2 C3 N4 . . . -56.4(2) y
C2 C3 N4 C5 . . . 169.7(2) y
C3 N4 C5 C6 . . . -179.9(2) y
N4 C5 C6 C7 . . . 71.6(2) y
C5 C6 C7 N1 . . 3_666 -71.4(2) y
C6 C7 N1 C2 . 3_666 3_666 178.5(2) y
